data_2225276
loop_
_publ_author_name
'Li, Rong-Xun'
'Wu, Qi-Ye'
'Liu, Fa-Qian'

_publ_section_title <i>catena</i>-Poly[[bis(1-allylimidazole)zinc(II)]-\m-phthalato-\k^2^<i>O</i>^1^:<i>O</i>^2^]
_journal_coeditor_code HG2640
_journal_issue 3
_journal_name_full 'Acta Crystallographica Section E'
_journal_page_first m258
_journal_paper_doi 10.1107/S1600536810003892
_journal_volume 66
_journal_year 2010
_chemical_formula_iupac '[Zn (C8 H4 O4) (C6 H8 N2)2]'
_chemical_formula_moiety 'C20 H20 N4 O4 Zn'
_chemical_formula_sum 'C20 H20 N4 O4 Zn'
_chemical_formula_weight 445.77
_chemical_name_systematic
;
<i>catena</i>-Poly[[bis(1-allylimidazole)zinc(II)]-\m-phthalato-
\k^2^<i>O</i>^1^:<i>O</i>^2^]
;
_space_group_IT_number 29
_symmetry_cell_setting orthorhombic
_symmetry_space_group_name_Hall 'P 2c -2ac'
_symmetry_space_group_name_H-M 'P c a 21'
_atom_sites_solution_hydrogens geom
_atom_sites_solution_primary direct
_atom_sites_solution_secondary difmap
_audit_creation_method SHELXL-97
_cell_angle_alpha 90.00
_cell_angle_beta 90.00
_cell_angle_gamma 90.00
_cell_formula_units_Z 4
_cell_length_a 10.675(2)
_cell_length_b 13.858(3)
_cell_length_c 13.610(3)
_cell_measurement_reflns_used 3003
_cell_measurement_temperature 293(2)
_cell_measurement_theta_max 25.31
_cell_measurement_theta_min 1.47
_cell_volume 2013.4(7)
_computing_cell_refinement 'SAINT (Bruker, 2001)'
_computing_data_collection 'SMART (Bruker, 2001)'
_computing_data_reduction 'SAINT (Bruker, 2001)'
_computing_molecular_graphics 'SHELXTL (Sheldrick, 2008)'
_computing_publication_material 'SHELXTL (Sheldrick, 2008) and local programs'
_computing_structure_refinement 'SHELXTL (Sheldrick, 2008)'
_computing_structure_solution 'SHELXTL (Sheldrick, 2008)'
_diffrn_ambient_temperature 293(2)
_diffrn_measured_fraction_theta_full 0.998
_diffrn_measured_fraction_theta_max 0.998
_diffrn_measurement_device_type 'Bruker SMART 1K CCD area-detector'
_diffrn_measurement_method 'thin-slice \w'
_diffrn_radiation_monochromator graphite
_diffrn_radiation_source 'fine-focus sealed tube'
_diffrn_radiation_type MoK\a
_diffrn_radiation_wavelength 0.71073
_diffrn_reflns_av_R_equivalents 0.0127
_diffrn_reflns_av_sigmaI/netI 0.0510
_diffrn_reflns_limit_h_max 12
_diffrn_reflns_limit_h_min 0
_diffrn_reflns_limit_k_max 16
_diffrn_reflns_limit_k_min 0
_diffrn_reflns_limit_l_max 16
_diffrn_reflns_limit_l_min -16
_diffrn_reflns_number 3662
_diffrn_reflns_theta_full 25.31
_diffrn_reflns_theta_max 25.31
_diffrn_reflns_theta_min 1.47
_diffrn_standards_interval_count 100
_diffrn_standards_number 3
_exptl_absorpt_coefficient_mu 1.254
_exptl_absorpt_correction_T_max 0.8849
_exptl_absorpt_correction_T_min 0.7876
_exptl_absorpt_correction_type multi-scan
_exptl_absorpt_process_details '(SADABS; Sheldrick, 2004)'
_exptl_crystal_colour colorless
_exptl_crystal_density_diffrn 1.471
_exptl_crystal_density_method 'not measured'
_exptl_crystal_description block
_exptl_crystal_F_000 920
_exptl_crystal_size_max 0.20
_exptl_crystal_size_mid 0.10
_exptl_crystal_size_min 0.10
_refine_diff_density_max 0.857
_refine_diff_density_min -0.935
_refine_ls_abs_structure_details 'Flack (1983), 1148 Friedel pairs'
_refine_ls_abs_structure_Flack 0.01(3)
_refine_ls_extinction_method none
_refine_ls_goodness_of_fit_ref 1.010
_refine_ls_hydrogen_treatment constr
_refine_ls_matrix_type full
_refine_ls_number_parameters 262
_refine_ls_number_reflns 3078
_refine_ls_number_restraints 21
_refine_ls_restrained_S_all 1.019
_refine_ls_R_factor_all 0.0927
_refine_ls_R_factor_gt 0.0631
_refine_ls_shift/su_max 0.000
_refine_ls_shift/su_mean 0.000
_refine_ls_structure_factor_coef Fsqd
_refine_ls_weighting_details 'calc w=1/[\s^2^(Fo^2^)+(0.1000P)^2^+1.7000P] where P=(Fo^2^+2Fc^2^)/3'
_refine_ls_weighting_scheme calc
_refine_ls_wR_factor_gt 0.1511
_refine_ls_wR_factor_ref 0.1703
_reflns_number_gt 2672
_reflns_number_total 3078
_reflns_threshold_expression I>2sigma(I)
_cod_data_source_file hg2640.cif
_cod_data_source_block I
_cod_depositor_comments
;
The following automatic conversions were performed:
'_symmetry_cell_setting' value 'Orthorhombic' changed to 'orthorhombic'
according to '/home/saulius/struct/CIF-dictionaries/cif_core.dic'
dictionary named 'cif_core.dic' version 2.4.1 from 2010-06-29.

Automatic conversion script
Id: cif_fix_enum 1527 2010-12-29 10:47:43Z saulius 

The following automatic conversions were performed:

'_symmetry_cell_setting' value 'Orthorhombic' changed to
'orthorhombic' according to
/home/saulius/struct/CIF-dictionaries/cif_core.dic dictionary named
'cif_core.dic' version 2.4.1 from 2010-06-29.

Automatic conversion script
Id: cif_fix_values 1715 2011-07-08 13:25:40Z adriana 
;
_cod_database_code 2225276
_cod_database_fobs_code 2225276

loop_
_symmetry_equiv_pos_as_xyz
'x, y, z'
'-x, -y, z+1/2'
'x+1/2, -y, z'
'-x+1/2, y, z+1/2'

loop_
_atom_site_type_symbol
_atom_site_label
_atom_site_fract_x
_atom_site_fract_y
_atom_site_fract_z
_atom_site_U_iso_or_equiv
_atom_site_adp_type
_atom_site_calc_flag
_atom_site_refinement_flags
_atom_site_occupancy
_atom_site_disorder_assembly
_atom_site_disorder_group
Zn Zn 0.80554(7) 0.24867(6) 0.17695(11) 0.0404(2) Uani d . 1 . .
O O1 0.6427(6) 0.2741(4) 0.0031(4) 0.0527(14) Uani d . 1 . .
O O2 0.6618(4) 0.1729(4) 0.1314(3) 0.0460(12) Uani d . 1 . .
O O3 1.0107(5) 0.2747(4) 0.3026(4) 0.0499(13) Uani d . 1 . .
O O4 0.8498(5) 0.1737(4) 0.2963(3) 0.0475(12) Uani d . 1 . .
N N1 1.0272(6) 0.1987(5) -0.0680(4) 0.0521(17) Uani d . 1 . .
N N2 0.9385(6) 0.2337(5) 0.0733(4) 0.0463(15) Uani d . 1 . .
N N3 0.7033(6) 0.5006(4) 0.3164(5) 0.0510(16) Uani d . 1 . .
N N4 0.7491(7) 0.3801(4) 0.2205(4) 0.0472(14) Uani d . 1 . .
C C1 1.1212(13) 0.2987(10) -0.2907(9) 0.117(4) Uani d DU 1 . .
H H1A 1.0419 0.3048 -0.3185 0.140 Uiso calc R 1 . .
H H1B 1.1873 0.3358 -0.3143 0.140 Uiso calc R 1 . .
C C2 1.1396(16) 0.2381(9) -0.2185(9) 0.108(4) Uani d DU 1 . .
H H2A 1.2202 0.2342 -0.1927 0.130 Uiso calc R 1 . .
C C3 1.0418(10) 0.1747(7) -0.1742(6) 0.067(3) Uani d U 1 . .
H H3A 0.9627 0.1841 -0.2079 0.081 Uiso calc R 1 . .
H H3B 1.0659 0.1076 -0.1813 0.081 Uiso calc R 1 . .
C C4 1.1200(8) 0.2010(7) 0.0013(6) 0.064(2) Uani d . 1 . .
H H4A 1.2048 0.1897 -0.0093 0.077 Uiso calc R 1 . .
C C5 1.0653(8) 0.2229(8) 0.0875(6) 0.064(2) Uani d . 1 . .
H H5A 1.1067 0.2296 0.1473 0.077 Uiso calc R 1 . .
C C6 0.9205(9) 0.2199(6) -0.0230(6) 0.054(2) Uani d . 1 . .
H H6A 0.8433 0.2246 -0.0542 0.064 Uiso calc R 1 . .
C C7 0.5349(13) 0.4544(10) 0.4792(11) 0.115(4) Uani d U 1 . .
H H7A 0.5376 0.4124 0.4260 0.138 Uiso calc R 1 . .
H H7B 0.4812 0.4419 0.5315 0.138 Uiso calc R 1 . .
C C8 0.6023(12) 0.5264(10) 0.4805(9) 0.103(4) Uani d U 1 . .
H H8A 0.5944 0.5649 0.5361 0.124 Uiso calc R 1 . .
C C9 0.6961(9) 0.5618(7) 0.4052(7) 0.071(3) Uani d . 1 . .
H H9A 0.6737 0.6269 0.3858 0.085 Uiso calc R 1 . .
H H9B 0.7783 0.5644 0.4355 0.085 Uiso calc R 1 . .
C C10 0.6367(8) 0.5131(6) 0.2322(6) 0.057(2) Uani d . 1 . .
H H10A 0.5824 0.5636 0.2177 0.069 Uiso calc R 1 . .
C C11 0.6646(7) 0.4394(5) 0.1753(7) 0.0564(19) Uani d . 1 . .
H H11A 0.6315 0.4292 0.1130 0.068 Uiso calc R 1 . .
C C12 0.7688(8) 0.4184(6) 0.3080(6) 0.0504(19) Uani d . 1 . .
H H12A 0.8203 0.3924 0.3563 0.060 Uiso calc R 1 . .
C C13 0.4530(7) 0.0680(6) 0.0655(6) 0.0515(19) Uani d . 1 . .
H H13A 0.4738 0.0641 0.1317 0.062 Uiso calc R 1 . .
C C14 0.3601(8) 0.0089(6) 0.0297(6) 0.057(2) Uani d . 1 . .
H H14A 0.3168 -0.0323 0.0715 0.068 Uiso calc R 1 . .
C C15 0.3319(8) 0.0118(6) -0.0695(7) 0.058(2) Uani d . 1 . .
H H15A 0.2695 -0.0281 -0.0945 0.070 Uiso calc R 1 . .
C C16 0.3937(8) 0.0716(6) -0.1302(6) 0.053(2) Uani d . 1 . .
H H16A 0.3759 0.0702 -0.1971 0.064 Uiso calc R 1 . .
C C17 0.4853(6) 0.1368(5) -0.0948(5) 0.0379(16) Uani d . 1 . .
C C18 0.5166(6) 0.1329(5) 0.0063(5) 0.0386(15) Uani d . 1 . .
C C19 0.6122(7) 0.1995(6) 0.0472(5) 0.0424(17) Uani d . 1 . .
C C20 0.9526(7) 0.2027(6) 0.3316(5) 0.0380(16) Uani d . 1 . .

loop_
_atom_site_aniso_label
_atom_site_aniso_U_11
_atom_site_aniso_U_22
_atom_site_aniso_U_33
_atom_site_aniso_U_12
_atom_site_aniso_U_13
_atom_site_aniso_U_23
Zn 0.0443(4) 0.0475(4) 0.0294(3) 0.0011(4) 0.0035(5) 0.0003(4)
O1 0.056(3) 0.062(3) 0.041(3) -0.013(3) -0.002(3) 0.002(3)
O2 0.044(3) 0.065(4) 0.029(2) 0.003(3) -0.008(2) -0.002(2)
O3 0.051(3) 0.057(3) 0.042(3) -0.010(3) 0.004(3) 0.005(3)
O4 0.045(3) 0.066(3) 0.032(3) -0.007(3) -0.008(2) 0.004(2)
N1 0.054(4) 0.077(5) 0.026(3) -0.004(4) 0.012(3) -0.005(3)
N2 0.039(3) 0.070(4) 0.030(3) 0.003(3) 0.008(3) 0.004(3)
N3 0.061(4) 0.049(4) 0.044(3) -0.002(3) 0.002(3) -0.005(3)
N4 0.058(4) 0.043(3) 0.040(3) 0.003(3) -0.001(3) -0.011(3)
C1 0.112(8) 0.128(8) 0.109(8) -0.030(7) -0.019(7) 0.010(7)
C2 0.134(8) 0.117(8) 0.072(7) -0.028(7) 0.021(7) -0.005(6)
C3 0.083(6) 0.081(6) 0.038(4) -0.016(5) 0.015(4) -0.009(4)
C4 0.047(5) 0.092(6) 0.054(5) 0.012(5) 0.016(4) -0.014(5)
C5 0.048(5) 0.102(7) 0.041(5) 0.006(5) -0.004(4) -0.006(5)
C6 0.059(5) 0.064(5) 0.038(4) 0.003(4) -0.002(4) 0.003(4)
C7 0.122(11) 0.121(10) 0.101(10) 0.021(7) 0.036(9) -0.004(9)
C8 0.101(9) 0.142(11) 0.067(7) -0.005(8) -0.002(7) -0.042(8)
C9 0.082(7) 0.068(6) 0.062(6) 0.007(5) -0.013(5) -0.030(5)
C10 0.068(6) 0.052(5) 0.052(5) 0.012(4) -0.006(4) 0.005(4)
C11 0.072(5) 0.055(4) 0.042(4) 0.010(4) -0.007(5) 0.002(5)
C12 0.047(5) 0.057(5) 0.047(4) 0.008(4) -0.004(4) -0.006(4)
C13 0.053(5) 0.062(5) 0.040(4) 0.001(4) 0.012(4) -0.002(4)
C14 0.057(5) 0.052(5) 0.062(5) -0.010(4) 0.016(4) 0.003(4)
C15 0.048(5) 0.039(4) 0.087(7) -0.009(4) -0.009(4) -0.009(4)
C16 0.045(5) 0.060(5) 0.054(5) -0.001(4) -0.012(4) -0.003(4)
C17 0.031(4) 0.048(4) 0.035(4) 0.007(3) -0.003(3) -0.009(3)
C18 0.038(4) 0.044(4) 0.034(3) 0.009(3) 0.003(3) 0.003(3)
C19 0.032(4) 0.061(5) 0.034(4) 0.011(4) 0.002(3) -0.011(4)
C20 0.045(4) 0.047(4) 0.022(3) 0.004(4) 0.003(3) -0.007(3)

loop_
_atom_type_symbol
_atom_type_description
_atom_type_scat_dispersion_real
_atom_type_scat_dispersion_imag
_atom_type_scat_source
C C 0.0033 0.0016 'International Tables Vol C Tables 4.2.6.8 and 6.1.1.4'
H H 0.0000 0.0000 'International Tables Vol C Tables 4.2.6.8 and 6.1.1.4'
N N 0.0061 0.0033 'International Tables Vol C Tables 4.2.6.8 and 6.1.1.4'
O O 0.0106 0.0060 'International Tables Vol C Tables 4.2.6.8 and 6.1.1.4'
Zn Zn 0.2839 1.4301 'International Tables Vol C Tables 4.2.6.8 and 6.1.1.4'

loop_
_geom_angle_atom_site_label_1
_geom_angle_atom_site_label_2
_geom_angle_atom_site_label_3
_geom_angle_site_symmetry_1
_geom_angle_site_symmetry_3
_geom_angle
_geom_angle_publ_flag
O2 Zn O4 . . 99.5(2) ?
O2 Zn N4 . . 110.1(2) ?
O4 Zn N4 . . 107.7(2) ?
O2 Zn N2 . . 106.0(2) ?
O4 Zn N2 . . 110.6(2) ?
N4 Zn N2 . . 120.8(3) ?
C19 O2 Zn . . 116.2(5) ?
C20 O4 Zn . . 110.6(5) ?
C6 N1 C4 . . 107.3(6) ?
C6 N1 C3 . . 125.9(8) ?
C4 N1 C3 . . 126.7(7) ?
C6 N2 C5 . . 105.3(7) ?
C6 N2 Zn . . 126.9(6) ?
C5 N2 Zn . . 127.3(5) ?
C12 N3 C10 . . 108.0(7) ?
C12 N3 C9 . . 125.7(7) ?
C10 N3 C9 . . 126.1(7) ?
C12 N4 C11 . . 105.6(7) ?
C12 N4 Zn . . 125.7(5) ?
C11 N4 Zn . . 127.7(5) ?
C2 C1 H1A . . 120.0 ?
C2 C1 H1B . . 120.0 ?
H1A C1 H1B . . 120.0 ?
C1 C2 C3 . . 125.2(15) ?
C1 C2 H2A . . 117.4 ?
C3 C2 H2A . . 117.4 ?
N1 C3 C2 . . 109.5(8) ?
N1 C3 H3A . . 109.8 ?
C2 C3 H3A . . 109.8 ?
N1 C3 H3B . . 109.8 ?
C2 C3 H3B . . 109.8 ?
H3A C3 H3B . . 108.2 ?
C5 C4 N1 . . 107.0(7) ?
C5 C4 H4A . . 126.5 ?
N1 C4 H4A . . 126.5 ?
C4 C5 N2 . . 109.2(8) ?
C4 C5 H5A . . 125.4 ?
N2 C5 H5A . . 125.4 ?
N1 C6 N2 . . 111.1(8) ?
N1 C6 H6A . . 124.4 ?
N2 C6 H6A . . 124.4 ?
C8 C7 H7A . . 120.0 ?
C8 C7 H7B . . 120.0 ?
H7A C7 H7B . . 120.0 ?
C7 C8 C9 . . 129.8(12) ?
C7 C8 H8A . . 115.1 ?
C9 C8 H8A . . 115.1 ?
N3 C9 C8 . . 113.7(8) ?
N3 C9 H9A . . 108.8 ?
C8 C9 H9A . . 108.8 ?
N3 C9 H9B . . 108.8 ?
C8 C9 H9B . . 108.8 ?
H9A C9 H9B . . 107.7 ?
C11 C10 N3 . . 106.2(7) ?
C11 C10 H10A . . 126.9 ?
N3 C10 H10A . . 126.9 ?
C10 C11 N4 . . 110.6(8) ?
C10 C11 H11A . . 124.7 ?
N4 C11 H11A . . 124.7 ?
N4 C12 N3 . . 109.6(7) ?
N4 C12 H12A . . 125.2 ?
N3 C12 H12A . . 125.2 ?
C14 C13 C18 . . 122.3(7) ?
C14 C13 H13A . . 118.8 ?
C18 C13 H13A . . 118.8 ?
C13 C14 C15 . . 119.0(8) ?
C13 C14 H14A . . 120.5 ?
C15 C14 H14A . . 120.5 ?
C16 C15 C14 . . 120.7(8) ?
C16 C15 H15A . . 119.6 ?
C14 C15 H15A . . 119.6 ?
C15 C16 C17 . . 121.5(7) ?
C15 C16 H16A . . 119.2 ?
C17 C16 H16A . . 119.2 ?
C16 C17 C18 . . 118.0(7) ?
C16 C17 C20 . 4_654 117.6(6) ?
C18 C17 C20 . 4_654 124.4(6) ?
C13 C18 C17 . . 118.2(7) ?
C13 C18 C19 . . 121.6(7) ?
C17 C18 C19 . . 120.1(6) ?
O1 C19 O2 . . 123.3(7) ?
O1 C19 C18 . . 121.3(6) ?
O2 C19 C18 . . 115.4(7) ?
O3 C20 O4 . . 124.7(7) ?
O3 C20 C17 . 4_655 118.6(7) ?
O4 C20 C17 . 4_655 116.2(7) ?

loop_
_geom_bond_atom_site_label_1
_geom_bond_atom_site_label_2
_geom_bond_site_symmetry_2
_geom_bond_distance
_geom_bond_publ_flag
Zn O2 . 1.959(5) ?
Zn O4 . 1.985(5) ?
Zn N4 . 2.008(6) ?
Zn N2 . 2.012(6) ?
O1 C19 . 1.239(9) ?
O2 C19 . 1.316(9) ?
O3 C20 . 1.240(9) ?
O4 C20 . 1.263(9) ?
N1 C6 . 1.327(11) ?
N1 C4 . 1.368(11) ?
N1 C3 . 1.491(9) ?
N2 C6 . 1.337(10) ?
N2 C5 . 1.376(11) ?
N3 C12 . 1.342(9) ?
N3 C10 . 1.359(10) ?
N3 C9 . 1.479(10) ?
N4 C12 . 1.320(10) ?
N4 C11 . 1.367(10) ?
C1 C2 . 1.308(9) ?
C1 H1A . 0.9300 ?
C1 H1B . 0.9300 ?
C2 C3 . 1.492(16) ?
C2 H2A . 0.9300 ?
C3 H3A . 0.9700 ?
C3 H3B . 0.9700 ?
C4 C5 . 1.346(11) ?
C4 H4A . 0.9300 ?
C5 H5A . 0.9300 ?
C6 H6A . 0.9300 ?
C7 C8 . 1.230(17) ?
C7 H7A . 0.9300 ?
C7 H7B . 0.9300 ?
C8 C9 . 1.515(16) ?
C8 H8A . 0.9300 ?
C9 H9A . 0.9700 ?
C9 H9B . 0.9700 ?
C10 C11 . 1.315(11) ?
C10 H10A . 0.9300 ?
C11 H11A . 0.9300 ?
C12 H12A . 0.9300 ?
C13 C14 . 1.374(11) ?
C13 C18 . 1.385(10) ?
C13 H13A . 0.9300 ?
C14 C15 . 1.384(12) ?
C14 H14A . 0.9300 ?
C15 C16 . 1.344(12) ?
C15 H15A . 0.9300 ?
C16 C17 . 1.416(11) ?
C16 H16A . 0.9300 ?
C17 C18 . 1.417(9) ?
C17 C20 4_654 1.509(10) ?
C18 C19 . 1.483(10) ?
C20 C17 4_655 1.509(10) ?

loop_
_geom_hbond_atom_site_label_D
_geom_hbond_atom_site_label_H
_geom_hbond_atom_site_label_A
_geom_hbond_site_symmetry_A
_geom_hbond_distance_DH
_geom_hbond_distance_HA
_geom_hbond_distance_DA
_geom_hbond_angle_DHA
_geom_hbond_publ_flag
C3 H3A O2 4_654 0.97 2.56 3.424(10) 148 y
C5 H5A O3 ? 0.93 2.43 3.070(10) 126 y
C6 H6A O1 ? 0.93 2.38 3.080(11) 132 y
C9 H9A O3 3_465 0.97 2.48 3.317(11) 144 y

loop_
_geom_torsion_atom_site_label_1
_geom_torsion_atom_site_label_2
_geom_torsion_atom_site_label_3
_geom_torsion_atom_site_label_4
_geom_torsion_site_symmetry_1
_geom_torsion_site_symmetry_2
_geom_torsion_site_symmetry_3
_geom_torsion_site_symmetry_4
_geom_torsion
_geom_torsion_publ_flag
O4 Zn O2 C19 . . . . -175.7(5) ?
N4 Zn O2 C19 . . . . 71.4(5) ?
N2 Zn O2 C19 . . . . -60.9(5) ?
O2 Zn O4 C20 . . . . 171.3(5) ?
N4 Zn O4 C20 . . . . -73.9(5) ?
N2 Zn O4 C20 . . . . 60.1(5) ?
O2 Zn N2 C6 . . . . 30.4(7) ?
O4 Zn N2 C6 . . . . 137.3(6) ?
N4 Zn N2 C6 . . . . -95.6(7) ?
O2 Zn N2 C5 . . . . -140.5(7) ?
O4 Zn N2 C5 . . . . -33.6(8) ?
N4 Zn N2 C5 . . . . 93.5(8) ?
O2 Zn N4 C12 . . . . 123.9(7) ?
O4 Zn N4 C12 . . . . 16.3(7) ?
N2 Zn N4 C12 . . . . -112.1(7) ?
O2 Zn N4 C11 . . . . -42.7(7) ?
O4 Zn N4 C11 . . . . -150.2(7) ?
N2 Zn N4 C11 . . . . 81.4(7) ?
C6 N1 C3 C2 . . . . 127.2(11) ?
C4 N1 C3 C2 . . . . -54.2(13) ?
C1 C2 C3 N1 . . . . -119.3(14) ?
C6 N1 C4 C5 . . . . 0.7(11) ?
C3 N1 C4 C5 . . . . -178.1(9) ?
N1 C4 C5 N2 . . . . 0.4(12) ?
C6 N2 C5 C4 . . . . -1.4(11) ?
Zn N2 C5 C4 . . . . 171.1(7) ?
C4 N1 C6 N2 . . . . -1.6(10) ?
C3 N1 C6 N2 . . . . 177.2(8) ?
C5 N2 C6 N1 . . . . 1.8(10) ?
Zn N2 C6 N1 . . . . -170.7(5) ?
C12 N3 C9 C8 . . . . -81.8(11) ?
C10 N3 C9 C8 . . . . 92.3(11) ?
C7 C8 C9 N3 . . . . 2(2) ?
C12 N3 C10 C11 . . . . -0.7(10) ?
C9 N3 C10 C11 . . . . -175.6(8) ?
N3 C10 C11 N4 . . . . -0.7(10) ?
C12 N4 C11 C10 . . . . 1.9(10) ?
Zn N4 C11 C10 . . . . 170.5(6) ?
C11 N4 C12 N3 . . . . -2.2(9) ?
Zn N4 C12 N3 . . . . -171.2(5) ?
C10 N3 C12 N4 . . . . 1.9(9) ?
C9 N3 C12 N4 . . . . 176.8(8) ?
C18 C13 C14 C15 . . . . 2.4(12) ?
C13 C14 C15 C16 . . . . -0.3(13) ?
C14 C15 C16 C17 . . . . -3.0(13) ?
C15 C16 C17 C18 . . . . 4.2(11) ?
C15 C16 C17 C20 . . . 4_654 -178.6(8) ?
C14 C13 C18 C17 . . . . -1.0(11) ?
C14 C13 C18 C19 . . . . 176.9(7) ?
C16 C17 C18 C13 . . . . -2.2(10) ?
C20 C17 C18 C13 4_654 . . . -179.2(7) ?
C16 C17 C18 C19 . . . . 179.9(7) ?
C20 C17 C18 C19 4_654 . . . 2.8(10) ?
Zn O2 C19 O1 . . . . -8.2(9) ?
Zn O2 C19 C18 . . . . 171.1(4) ?
C13 C18 C19 O1 . . . . -159.2(7) ?
C17 C18 C19 O1 . . . . 18.8(10) ?
C13 C18 C19 O2 . . . . 21.6(10) ?
C17 C18 C19 O2 . . . . -160.5(6) ?
Zn O4 C20 O3 . . . . 7.5(9) ?
Zn O4 C20 C17 . . . 4_655 -164.5(4) ?
